data_2203532
loop_
_publ_author_name
'Guo, Ming-Lin'

_publ_section_title
;
 <i>N</i>-[4-(4-Methylpiperazin-1-ylsulfonyl)phenyl]acetamide
 monohydrate
;
_journal_issue 5
_journal_name_full 'Acta Crystallographica Section E'
_journal_page_first o736
_journal_page_last o737
_journal_paper_doi 10.1107/S1600536804007718
_journal_volume 60
_journal_year 2004
_chemical_formula_iupac 'C13 H19 N3 O3 S, H2 O'
_chemical_formula_moiety 'C13 H19 N3 O3 S, H2 O'
_chemical_formula_sum 'C13 H21 N3 O4 S'
_chemical_formula_weight 315.39
_chemical_name_systematic
;
N-[4-(4-methylpiperazin-1-ylsulfonyl)phenyl]acetamide hydrate
;
_space_group_IT_number 14
_symmetry_cell_setting monoclinic
_symmetry_space_group_name_Hall '-P 2ybc'
_symmetry_space_group_name_H-M 'P 1 21/c 1'
_atom_sites_solution_hydrogens geom
_atom_sites_solution_primary direct
_atom_sites_solution_secondary difmap
_audit_creation_method SHELXL-97
_cell_angle_alpha 90.00
_cell_angle_beta 96.251(7)
_cell_angle_gamma 90.00
_cell_formula_units_Z 4
_cell_length_a 12.851(6)
_cell_length_b 11.527(5)
_cell_length_c 10.677(4)
_cell_measurement_reflns_used 982
_cell_measurement_temperature 293(2)
_cell_measurement_theta_max 26.27
_cell_measurement_theta_min 3.16
_cell_volume 1572.2(12)
_computing_cell_refinement SMART
_computing_data_collection 'SMART (Bruker 1997)'
_computing_data_reduction 'SAINT (Bruker 1997)'
_computing_molecular_graphics SHELXTL
_computing_publication_material SHELXTL
_computing_structure_refinement SHELXTL
_computing_structure_solution 'SHELXTL (Sheldrick, 2001)'
_diffrn_ambient_temperature 293(2)
_diffrn_measured_fraction_theta_full 0.998
_diffrn_measured_fraction_theta_max 0.998
_diffrn_measurement_device_type 'Bruker SMART CCD area-detector'
_diffrn_measurement_method '\f and \w'
_diffrn_radiation_monochromator graphite
_diffrn_radiation_source 'fine-focus sealed tube'
_diffrn_radiation_type MoK\a
_diffrn_radiation_wavelength 0.71073
_diffrn_reflns_av_R_equivalents 0.0226
_diffrn_reflns_av_sigmaI/netI 0.0265
_diffrn_reflns_limit_h_max 14
_diffrn_reflns_limit_h_min -16
_diffrn_reflns_limit_k_max 14
_diffrn_reflns_limit_k_min -14
_diffrn_reflns_limit_l_max 13
_diffrn_reflns_limit_l_min -7
_diffrn_reflns_number 8846
_diffrn_reflns_theta_full 26.41
_diffrn_reflns_theta_max 26.41
_diffrn_reflns_theta_min 1.59
_diffrn_standards_decay_% 0
_diffrn_standards_number 0
_exptl_absorpt_coefficient_mu 0.225
_exptl_absorpt_correction_T_max 0.965
_exptl_absorpt_correction_T_min 0.932
_exptl_absorpt_correction_type multi-scan
_exptl_absorpt_process_details '(SADABS; Sheldrick, 1996)'
_exptl_crystal_colour Colorless
_exptl_crystal_density_diffrn 1.332
_exptl_crystal_density_method 'not measured'
_exptl_crystal_description Block
_exptl_crystal_F_000 672
_exptl_crystal_size_max 0.24
_exptl_crystal_size_mid 0.22
_exptl_crystal_size_min 0.16
_refine_diff_density_max 0.376
_refine_diff_density_min -0.225
_refine_ls_extinction_method none
_refine_ls_goodness_of_fit_ref 1.085
_refine_ls_hydrogen_treatment mixed
_refine_ls_matrix_type full
_refine_ls_number_parameters 192
_refine_ls_number_reflns 3224
_refine_ls_number_restraints 0
_refine_ls_restrained_S_all 1.085
_refine_ls_R_factor_all 0.0594
_refine_ls_R_factor_gt 0.0389
_refine_ls_shift/su_max 0.001
_refine_ls_shift/su_mean 0.000
_refine_ls_structure_factor_coef Fsqd
_refine_ls_weighting_details 'calc w = 1/[\s^2^(Fo^2^)+(0.0713P)^2^+0.371P] where P = (Fo^2^+2Fc^2^)/3'
_refine_ls_weighting_scheme calc
_refine_ls_wR_factor_gt 0.1082
_refine_ls_wR_factor_ref 0.1308
_reflns_number_gt 2430
_reflns_number_total 3224
_reflns_threshold_expression >2sigma(I)
_cod_data_source_file ac6088.cif
_cod_data_source_block I
_cod_depositor_comments
;
The following automatic conversions were performed:
'_symmetry_cell_setting' value 'Monoclinic' changed to 'monoclinic'
according to '/home/saulius/struct/CIF-dictionaries/cif_core.dic'
dictionary named 'cif_core.dic' version 2.4.1 from 2010-06-29.

Automatic conversion script
Id: cif_fix_enum 1527 2010-12-29 10:47:43Z saulius 

The following automatic conversions were performed:

'_symmetry_cell_setting' value 'Monoclinic' changed to 'monoclinic'
according to /home/saulius/struct/CIF-dictionaries/cif_core.dic
dictionary named 'cif_core.dic' version 2.4.1 from 2010-06-29.

Automatic conversion script
Id: cif_fix_values 1715 2011-07-08 13:25:40Z adriana 
;
_cod_original_cell_volume 1572.2(11)
_cod_original_sg_symbol_H-M 'P 21/c'
_cod_database_code 2203532
_cod_database_fobs_code 2203532

loop_
_symmetry_equiv_pos_as_xyz
'x, y, z'
'-x, y+1/2, -z+1/2'
'-x, -y, -z'
'x, -y-1/2, z-1/2'

loop_
_atom_site_label
_atom_site_fract_x
_atom_site_fract_y
_atom_site_fract_z
_atom_site_U_iso_or_equiv
_atom_site_adp_type
_atom_site_calc_flag
_atom_site_refinement_flags
_atom_site_occupancy
_atom_site_type_symbol
S1 0.59062(4) 0.36092(5) 0.21885(5) 0.03761(17) Uani d . 1 S
N1 0.61685(13) 0.44980(14) 0.33795(15) 0.0365(4) Uani d . 1 N
N2 0.70156(14) 0.61127(16) 0.52380(17) 0.0432(4) Uani d . 1 N
N3 0.95045(14) 0.36740(17) -0.08812(17) 0.0467(5) Uani d . 1 N
H3 0.9939 0.3117 -0.0693 0.056 Uiso calc R 1 H
O1 0.58733(12) 0.24697(13) 0.27134(15) 0.0492(4) Uani d . 1 O
O2 0.50107(11) 0.40654(15) 0.14400(14) 0.0501(4) Uani d . 1 O
O3 0.92018(14) 0.52149(19) -0.21882(17) 0.0718(6) Uani d . 1 O
C1 0.62413(17) 0.57338(18) 0.3067(2) 0.0423(5) Uani d . 1 C
H1A 0.5669 0.5947 0.2441 0.051 Uiso calc R 1 H
H1B 0.6894 0.5884 0.2719 0.051 Uiso calc R 1 H
C2 0.61921(18) 0.64423(19) 0.4240(2) 0.0490(5) Uani d . 1 C
H2A 0.6266 0.7257 0.4041 0.059 Uiso calc R 1 H
H2B 0.5513 0.6337 0.4542 0.059 Uiso calc R 1 H
C3 0.69139(19) 0.4881(2) 0.5525(2) 0.0482(5) Uani d . 1 C
H3A 0.6243 0.4744 0.5837 0.058 Uiso calc R 1 H
H3B 0.7460 0.4659 0.6180 0.058 Uiso calc R 1 H
C4 0.69949(18) 0.41492(18) 0.43692(19) 0.0420(5) Uani d . 1 C
H4A 0.7677 0.4255 0.4075 0.050 Uiso calc R 1 H
H4B 0.6916 0.3336 0.4572 0.050 Uiso calc R 1 H
C5 0.6920(2) 0.6821(3) 0.6365(3) 0.0674(8) Uani d . 1 C
H5A 0.6991 0.7627 0.6161 0.101 Uiso calc R 1 H
H5B 0.7460 0.6608 0.7017 0.101 Uiso calc R 1 H
H5C 0.6247 0.6692 0.6652 0.101 Uiso calc R 1 H
C6 0.69700(15) 0.36600(17) 0.12727(18) 0.0342(4) Uani d . 1 C
C7 0.78536(16) 0.29862(18) 0.16090(19) 0.0403(5) Uani d . 1 C
H7 0.7887 0.2514 0.2318 0.048 Uiso calc R 1 H
C8 0.86774(17) 0.30216(19) 0.0889(2) 0.0427(5) Uani d . 1 C
H8 0.9269 0.2572 0.1116 0.051 Uiso calc R 1 H
C9 0.86364(16) 0.37226(18) -0.01766(19) 0.0382(5) Uani d . 1 C
C10 0.77547(17) 0.4396(2) -0.0505(2) 0.0450(5) Uani d . 1 C
H10 0.7723 0.4873 -0.1211 0.054 Uiso calc R 1 H
C11 0.69182(16) 0.43599(19) 0.02185(19) 0.0419(5) Uani d . 1 C
H11 0.6325 0.4807 -0.0008 0.050 Uiso calc R 1 H
C12 0.97412(18) 0.4389(2) -0.1812(2) 0.0480(6) Uani d . 1 C
C13 1.0743(2) 0.4107(3) -0.2346(3) 0.0626(7) Uani d . 1 C
H13A 1.0670 0.4280 -0.3231 0.094 Uiso calc R 1 H
H13B 1.0899 0.3298 -0.2223 0.094 Uiso calc R 1 H
H13C 1.1302 0.4562 -0.1927 0.094 Uiso calc R 1 H
O4 0.92612(15) 0.84442(17) 0.05065(18) 0.0694(5) Uani d . 1 O
H4C 0.9396 0.8824 0.1187 0.104 Uiso d R 1 H
H4D 0.8631 0.8550 0.0197 0.104 Uiso d R 1 H

loop_
_atom_site_aniso_label
_atom_site_aniso_U_11
_atom_site_aniso_U_22
_atom_site_aniso_U_33
_atom_site_aniso_U_12
_atom_site_aniso_U_13
_atom_site_aniso_U_23
S1 0.0311(3) 0.0406(3) 0.0411(3) -0.0041(2) 0.0042(2) 0.0012(2)
N1 0.0379(9) 0.0346(9) 0.0375(9) 0.0016(7) 0.0061(7) 0.0036(7)
N2 0.0385(10) 0.0436(10) 0.0490(10) -0.0026(8) 0.0115(8) -0.0084(8)
N3 0.0396(10) 0.0564(12) 0.0454(10) 0.0047(8) 0.0099(8) -0.0024(9)
O1 0.0501(9) 0.0392(9) 0.0585(9) -0.0111(7) 0.0076(7) 0.0042(7)
O2 0.0319(8) 0.0654(10) 0.0519(9) -0.0002(7) -0.0001(7) 0.0041(8)
O3 0.0522(11) 0.0966(15) 0.0688(12) 0.0045(10) 0.0159(9) 0.0311(11)
C1 0.0423(12) 0.0379(11) 0.0469(12) 0.0068(9) 0.0060(9) 0.0082(9)
C2 0.0448(12) 0.0388(12) 0.0641(14) 0.0054(10) 0.0091(10) -0.0047(11)
C3 0.0516(13) 0.0534(14) 0.0399(11) -0.0083(11) 0.0055(10) 0.0026(10)
C4 0.0473(12) 0.0368(11) 0.0407(11) 0.0024(9) -0.0007(9) 0.0058(9)
C5 0.0611(16) 0.0751(18) 0.0692(17) -0.0074(14) 0.0219(13) -0.0307(15)
C6 0.0332(10) 0.0357(10) 0.0334(10) -0.0012(8) 0.0020(8) -0.0032(8)
C7 0.0406(11) 0.0396(11) 0.0402(11) 0.0034(9) 0.0021(9) 0.0031(9)
C8 0.0359(11) 0.0458(12) 0.0458(11) 0.0088(9) 0.0017(9) -0.0006(10)
C9 0.0334(10) 0.0447(12) 0.0366(10) -0.0012(9) 0.0040(8) -0.0065(9)
C10 0.0452(12) 0.0535(13) 0.0365(11) 0.0050(10) 0.0057(9) 0.0080(10)
C11 0.0344(11) 0.0495(13) 0.0415(11) 0.0066(9) 0.0025(8) 0.0027(9)
C12 0.0400(12) 0.0637(15) 0.0403(12) -0.0085(11) 0.0038(9) -0.0031(11)
C13 0.0499(14) 0.0800(19) 0.0608(15) -0.0131(13) 0.0202(12) -0.0150(14)
O4 0.0602(11) 0.0769(13) 0.0742(12) 0.0147(9) 0.0217(9) -0.0077(10)

loop_
_atom_type_symbol
_atom_type_description
_atom_type_scat_dispersion_real
_atom_type_scat_dispersion_imag
_atom_type_scat_source
C C 0.0033 0.0016 'International Tables Vol C Tables 4.2.6.8 and 6.1.1.4'
H H 0.0000 0.0000 'International Tables Vol C Tables 4.2.6.8 and 6.1.1.4'
N N 0.0061 0.0033 'International Tables Vol C Tables 4.2.6.8 and 6.1.1.4'
O O 0.0106 0.0060 'International Tables Vol C Tables 4.2.6.8 and 6.1.1.4'
S S 0.1246 0.1234 'International Tables Vol C Tables 4.2.6.8 and 6.1.1.4'

loop_
_geom_angle_atom_site_label_1
_geom_angle_atom_site_label_2
_geom_angle_atom_site_label_3
_geom_angle
O2 S1 O1 120.06(10)
O2 S1 N1 106.80(10)
O1 S1 N1 106.40(10)
O2 S1 C6 107.65(10)
O1 S1 C6 107.76(10)
N1 S1 C6 107.62(9)
C1 N1 C4 111.69(16)
C1 N1 S1 116.30(14)
C4 N1 S1 117.26(14)
C3 N2 C2 109.26(17)
C3 N2 C5 110.5(2)
C2 N2 C5 109.42(19)
C12 N3 C9 128.4(2)
C12 N3 H3 115.8
C9 N3 H3 115.8
N1 C1 C2 109.19(17)
N1 C1 H1A 109.8
C2 C1 H1A 109.8
N1 C1 H1B 109.8
C2 C1 H1B 109.8
H1A C1 H1B 108.3
N2 C2 C1 111.84(17)
N2 C2 H2A 109.2
C1 C2 H2A 109.2
N2 C2 H2B 109.2
C1 C2 H2B 109.2
H2A C2 H2B 107.9
N2 C3 C4 110.86(18)
N2 C3 H3A 109.5
C4 C3 H3A 109.5
N2 C3 H3B 109.5
C4 C3 H3B 109.5
H3A C3 H3B 108.1
N1 C4 C3 109.05(18)
N1 C4 H4A 109.9
C3 C4 H4A 109.9
N1 C4 H4B 109.9
C3 C4 H4B 109.9
H4A C4 H4B 108.3
N2 C5 H5A 109.5
N2 C5 H5B 109.5
H5A C5 H5B 109.5
N2 C5 H5C 109.5
H5A C5 H5C 109.5
H5B C5 H5C 109.5
C11 C6 C7 120.17(19)
C11 C6 S1 119.95(15)
C7 C6 S1 119.88(15)
C8 C7 C6 119.73(19)
C8 C7 H7 120.1
C6 C7 H7 120.1
C7 C8 C9 120.76(19)
C7 C8 H8 119.6
C9 C8 H8 119.6
C10 C9 C8 119.29(19)
C10 C9 N3 123.92(19)
C8 C9 N3 116.77(18)
C9 C10 C11 120.1(2)
C9 C10 H10 119.9
C11 C10 H10 119.9
C6 C11 C10 119.93(19)
C6 C11 H11 120.0
C10 C11 H11 120.0
O3 C12 N3 123.6(2)
O3 C12 C13 121.7(2)
N3 C12 C13 114.8(2)
C12 C13 H13A 109.5
C12 C13 H13B 109.5
H13A C13 H13B 109.5
C12 C13 H13C 109.5
H13A C13 H13C 109.5
H13B C13 H13C 109.5
H4C O4 H4D 110.8

loop_
_geom_bond_atom_site_label_1
_geom_bond_atom_site_label_2
_geom_bond_distance
S1 O2 1.4280(16)
S1 O1 1.4306(16)
S1 N1 1.6392(18)
S1 C6 1.766(2)
N1 C1 1.468(3)
N1 C4 1.470(3)
N2 C3 1.461(3)
N2 C2 1.468(3)
N2 C5 1.470(3)
N3 C12 1.351(3)
N3 C9 1.413(3)
N3 H3 0.8600
O3 C12 1.220(3)
C1 C2 1.502(3)
C1 H1A 0.9700
C1 H1B 0.9700
C2 H2A 0.9700
C2 H2B 0.9700
C3 C4 1.508(3)
C3 H3A 0.9700
C3 H3B 0.9700
C4 H4A 0.9700
C4 H4B 0.9700
C5 H5A 0.9600
C5 H5B 0.9600
C5 H5C 0.9600
C6 C11 1.381(3)
C6 C7 1.390(3)
C7 C8 1.375(3)
C7 H7 0.9300
C8 C9 1.392(3)
C8 H8 0.9300
C9 C10 1.387(3)
C10 C11 1.391(3)
C10 H10 0.9300
C11 H11 0.9300
C12 C13 1.500(3)
C13 H13A 0.9600
C13 H13B 0.9600
C13 H13C 0.9600
O4 H4C 0.8502
O4 H4D 0.8498

loop_
_geom_hbond_atom_site_label_D
_geom_hbond_atom_site_label_H
_geom_hbond_atom_site_label_A
_geom_hbond_site_symmetry_A
_geom_hbond_distance_DH
_geom_hbond_distance_HA
_geom_hbond_distance_DA
_geom_hbond_angle_DHA
N3 H3 O4 3_765 0.86 2.07 2.915(3) 167
O4 H4C O3 4_576 0.85 2.10 2.915(3) 162
O4 H4D N2 4_575 0.85 2.12 2.914(3) 156

loop_
_geom_torsion_atom_site_label_1
_geom_torsion_atom_site_label_2
_geom_torsion_atom_site_label_3
_geom_torsion_atom_site_label_4
_geom_torsion
O2 S1 N1 C1 -50.58(16)
O1 S1 N1 C1 -179.95(14)
C6 S1 N1 C1 64.77(16)
O2 S1 N1 C4 173.50(15)
O1 S1 N1 C4 44.13(17)
C6 S1 N1 C4 -71.15(17)
C4 N1 C1 C2 -56.9(2)
S1 N1 C1 C2 164.82(14)
C3 N2 C2 C1 -58.1(2)
C5 N2 C2 C1 -179.23(19)
N1 C1 C2 N2 56.8(2)
C2 N2 C3 C4 58.7(2)
C5 N2 C3 C4 179.17(19)
C1 N1 C4 C3 58.0(2)
S1 N1 C4 C3 -164.19(14)
N2 C3 C4 N1 -58.7(2)
O2 S1 C6 C11 17.6(2)
O1 S1 C6 C11 148.40(16)
N1 S1 C6 C11 -97.22(18)
O2 S1 C6 C7 -161.82(16)
O1 S1 C6 C7 -30.98(19)
N1 S1 C6 C7 83.39(18)
C11 C6 C7 C8 0.2(3)
S1 C6 C7 C8 179.54(16)
C6 C7 C8 C9 -0.2(3)
C7 C8 C9 C10 0.4(3)
C7 C8 C9 N3 -177.98(19)
C12 N3 C9 C10 13.7(3)
C12 N3 C9 C8 -168.0(2)
C8 C9 C10 C11 -0.6(3)
N3 C9 C10 C11 177.7(2)
C7 C6 C11 C10 -0.4(3)
S1 C6 C11 C10 -179.74(17)
C9 C10 C11 C6 0.6(3)
C9 N3 C12 O3 -0.2(4)
C9 N3 C12 C13 178.6(2)

loop_
_cod_related_entry_id
_cod_related_entry_database
_cod_related_entry_code
1 ChemSpider 21130917
